data_7123951
loop_
_publ_author_name
'Butler, Patrick'
'Kruger, Paul'
'Ward, Jas S.'

_publ_section_title
;
 Self-assembly of M4L4 Tetrahedral Cages Incorporating Pendant P=S and
 P=Se Functionalised Ligands
;
_journal_name_full 'Chemical Communications'
_journal_paper_doi 10.1039/C9CC05443J
_journal_year 2019
_chemical_formula_moiety 'C18 H18 N3 O3 P Se'
_chemical_formula_sum 'C18 H18 N3 O3 P Se'
_chemical_formula_weight 434.28
_space_group_crystal_system triclinic
_space_group_IT_number 2
_space_group_name_Hall '-P 1'
_space_group_name_H-M_alt 'P -1'
_symmetry_space_group_name_Hall '-P 1'
_symmetry_space_group_name_H-M 'P -1'
_atom_sites_solution_hydrogens mixed
_atom_sites_solution_primary dual
_audit_creation_date 2018-09-09
_audit_creation_method
;
Olex2 1.2
(compiled 2018.05.29 svn.r3508 for OlexSys, GUI svn.r5506)
;
_audit_update_record
;
2019-07-03 deposited with the CCDC.    2019-08-06 downloaded from the CCDC.
;
_cell_angle_alpha 77.237(6)
_cell_angle_beta 78.194(6)
_cell_angle_gamma 66.810(7)
_cell_formula_units_Z 2
_cell_length_a 9.8993(7)
_cell_length_b 10.0421(7)
_cell_length_c 10.7965(8)
_cell_measurement_reflns_used 5454
_cell_measurement_temperature 150.00(10)
_cell_measurement_theta_max 73.6670
_cell_measurement_theta_min 4.8420
_cell_volume 953.87(13)
_computing_cell_refinement 'CrysAlisPro 1.171.39.46 (Rigaku OD, 2018)'
_computing_data_collection 'CrysAlisPro 1.171.39.46 (Rigaku OD, 2018)'
_computing_data_reduction 'CrysAlisPro 1.171.39.46 (Rigaku OD, 2018)'
_computing_molecular_graphics 'Olex2 (Dolomanov et al., 2009)'
_computing_publication_material 'Olex2 (Dolomanov et al., 2009)'
_computing_structure_refinement 'ShelXL (Sheldrick, 2015)'
_computing_structure_solution 'ShelXT (Sheldrick, 2015)'
_diffrn_ambient_environment N~2~
_diffrn_ambient_temperature 150.00(10)
_diffrn_detector 'CCD plate'
_diffrn_detector_area_resol_mean 8.1297
_diffrn_detector_type EosS2
_diffrn_measured_fraction_theta_full 1.000
_diffrn_measured_fraction_theta_max 0.995
_diffrn_measurement_details
;
List of Runs (angles in degrees, time in seconds):

  # Type    Start    End  Width  t~exp~   \w     \q     \k     \f   Frames
#--------------------------------------------------------------------------
  1  \w     24.00  90.00   1.00    7.00    --   36.95-125.00 150.00   66
  2  \w      5.00  33.00   1.00    7.00    --   36.95 -57.00  60.00   28
  3  \w     11.00  64.00   1.00    7.00    --   36.95 -77.00 -60.00   53
  4  \w    -32.00  55.00   1.00    7.00    --   36.95 -38.00   0.00   87
  5  \w     33.00  82.00   1.00    7.00    --   36.95  57.00-120.00   49
  6  \w     55.00 104.00   1.00    7.00    --   36.95  57.00 -90.00   49
  7  \w     24.00  84.00   1.00    7.00    --   36.95-125.00-120.00   60
  8  \w     24.00 105.00   1.00    7.00    --   36.95  38.00-180.00   81
  9  \w     53.00 101.00   1.00    7.00    --   36.95  38.00 -30.00   48
 10  \w     50.00  81.00   1.00    7.00    --   36.95-125.00  30.00   31
 11  \w     52.00 128.00   1.00   22.00    --  111.00 -50.00  30.00   76
 12  \w    114.00 140.00   1.00   22.00    --  111.00  50.00   0.00   26
 13  \w     42.00  70.00   1.00   22.00    --  111.00-111.00  60.00   28
 14  \w     85.00 112.00   1.00   22.00    --  111.00-111.00  60.00   27
 15  \w     88.00 113.00   1.00   22.00    --  111.00-111.00 -60.00   25
 16  \w     87.00 129.00   1.00   22.00    --  111.00  25.00  90.00   42
 17  \w     94.00 134.00   1.00   22.00    --  111.00 -72.00-161.81   40
 18  \w     79.00 105.00   1.00   22.00    --  111.00-119.00   1.00   26
 19  \w    119.00 177.00   1.00   22.00    --  111.00  64.00 -30.00   58
 20  \w    141.00 178.00   1.00   22.00    --  111.00  64.00 -60.00   37
 21  \w     43.00  69.00   1.00   22.00    --  111.00 -92.00  90.00   26
 22  \w     44.00  70.00   1.00   22.00    --  111.00-111.00 -60.00   26
 23  \w     48.00  74.00   1.00   22.00    --  111.00-119.00   1.00   26
 24  \w     86.00 112.00   1.00   22.00    --  111.00  77.00  60.00   26
 25  \w    138.00 176.00   1.00   22.00    --  111.00  77.00  60.00   38
 26  \w     60.00 106.00   1.00   22.00    --  111.00 -92.00-150.00   46
 27  \w     42.00  68.00   1.00   22.00    --  111.00-111.00  30.00   26
 28  \w     88.00 113.00   1.00   22.00    --  111.00-111.00  30.00   25
 29  \w     42.00 113.00   1.00   22.00    --  111.00-111.00 150.00   71
 30  \w     79.00 110.00   1.00   22.00    --  111.00  12.00 -90.00   31
 31  \w    104.00 170.00   1.00   22.00    --  111.00  38.00  30.00   66
 32  \w     98.00 124.00   1.00   22.00    --  111.00  64.00 -60.00   26
 33  \w     53.00  78.00   1.00   22.00    --  111.00 -92.00 150.00   25
 34  \w     54.00 110.00   1.00   22.00    --  111.00-111.00-150.00   56
 35  \w    131.00 178.00   1.00   22.00    --  111.00  50.00 150.00   47
 36  \w    129.00 155.00   1.00   22.00    --  111.00  12.00 -90.00   26
 37  \w    141.00 168.00   1.00   22.00    --  111.00  50.00-120.00   27
 38  \w     48.00 118.00   1.00   22.00    --  111.00 -38.00 150.00   70
 39  \w     60.00  87.00   1.00   22.00    --  111.00 -92.00 -60.00   27
 40  \w     73.00 100.00   1.00   22.00    --  111.00 -92.00  60.00   27
 41  \w     92.00 178.00   1.00   22.00    --  111.00  38.00 120.00   86
 42  \w     51.00  85.00   1.00   22.00    --  111.00 -72.00-161.81   34
 43  \w     60.00  85.00   1.00   22.00    --  111.00 -92.00 -30.00   25
 44  \w     85.00 110.00   1.00   22.00    --  111.00-111.00-120.00   25
 45  \w    106.00 132.00   1.00   22.00    --  111.00 111.00  60.00   26
 46  \w     97.00 123.00   1.00   22.00    --  111.00  25.00 -90.00   26
 47  \w     50.00 128.00   1.00   22.00    --  111.00 -70.00 -46.75   78
;
_diffrn_measurement_device 'four-circle diffractometer'
_diffrn_measurement_device_type 'SuperNova, Dual, Cu at home/near, EosS2'
_diffrn_measurement_method '\w scans'
_diffrn_orient_matrix_type 'CrysAlisPro convention (1999,Acta A55,543-557)'
_diffrn_orient_matrix_UB_11 0.0882804000
_diffrn_orient_matrix_UB_12 0.0484388000
_diffrn_orient_matrix_UB_13 0.0715148000
_diffrn_orient_matrix_UB_21 0.0212892000
_diffrn_orient_matrix_UB_22 0.1101364000
_diffrn_orient_matrix_UB_23 -0.1194662000
_diffrn_orient_matrix_UB_31 -0.1446324000
_diffrn_orient_matrix_UB_32 0.1186259000
_diffrn_orient_matrix_UB_33 0.0489262000
_diffrn_radiation_monochromator mirror
_diffrn_radiation_probe x-ray
_diffrn_radiation_type CuK\a
_diffrn_radiation_wavelength 1.54184
_diffrn_reflns_av_R_equivalents 0.0226
_diffrn_reflns_av_unetI/netI 0.0274
_diffrn_reflns_Laue_measured_fraction_full 1.000
_diffrn_reflns_Laue_measured_fraction_max 0.995
_diffrn_reflns_limit_h_max 11
_diffrn_reflns_limit_h_min -12
_diffrn_reflns_limit_k_max 12
_diffrn_reflns_limit_k_min -12
_diffrn_reflns_limit_l_max 13
_diffrn_reflns_limit_l_min -13
_diffrn_reflns_number 9196
_diffrn_reflns_point_group_measured_fraction_full 1.000
_diffrn_reflns_point_group_measured_fraction_max 0.995
_diffrn_reflns_theta_full 67.684
_diffrn_reflns_theta_max 73.857
_diffrn_reflns_theta_min 4.235
_diffrn_source 'micro-focus sealed X-ray tube'
_diffrn_source_type 'SuperNova (Cu) X-ray Source'
_exptl_absorpt_coefficient_mu 3.657
_exptl_absorpt_correction_T_max 1.00000
_exptl_absorpt_correction_T_min 0.91790
_exptl_absorpt_correction_type multi-scan
_exptl_absorpt_process_details
;
CrysAlisPro 1.171.39.46 (Rigaku Oxford Diffraction, 2018)
Empirical absorption correction using spherical harmonics,
 implemented in SCALE3 ABSPACK scaling algorithm.
;
_exptl_crystal_colour yellow
_exptl_crystal_colour_primary yellow
_exptl_crystal_density_diffrn 1.512
_exptl_crystal_description plate
_exptl_crystal_F_000 440
_exptl_crystal_recrystallization_method 'Re-crystallisation from solvent: MeCN evaporation'
_exptl_crystal_size_max 0.092
_exptl_crystal_size_mid 0.074
_exptl_crystal_size_min 0.05
_refine_diff_density_max 0.694
_refine_diff_density_min -0.334
_refine_diff_density_rms 0.074
_refine_ls_extinction_method none
_refine_ls_goodness_of_fit_ref 1.036
_refine_ls_hydrogen_treatment mixed
_refine_ls_matrix_type full
_refine_ls_number_parameters 243
_refine_ls_number_reflns 3851
_refine_ls_number_restraints 0
_refine_ls_restrained_S_all 1.036
_refine_ls_R_factor_all 0.0414
_refine_ls_R_factor_gt 0.0388
_refine_ls_shift/su_max 0.001
_refine_ls_shift/su_mean 0.000
_refine_ls_structure_factor_coef Fsqd
_refine_ls_weighting_details 'w=1/[\s^2^(Fo^2^)+(0.0720P)^2^+0.3318P] where P=(Fo^2^+2Fc^2^)/3'
_refine_ls_weighting_scheme calc
_refine_ls_wR_factor_gt 0.1063
_refine_ls_wR_factor_ref 0.1092
_reflns_Friedel_coverage 0.000
_reflns_number_gt 3563
_reflns_number_total 3851
_reflns_threshold_expression 'I > 2\s(I)'
_cod_data_source_file c9cc05443j2.cif
_cod_data_source_block '[2b]'
_cod_database_code 7123951
_shelxl_version_number 2014/6
_shelx_space_group_comment
;
The symmetry employed for this shelxl refinement is uniquely defined
by the following loop, which should always be used as a source of
symmetry information in preference to the above space-group names.
They are only intended as comments.
;
_shelx_estimated_absorpt_t_max 0.838
_shelx_estimated_absorpt_t_min 0.730
_reflns_odcompleteness_completeness 98.59
_reflns_odcompleteness_iscentric 1
_reflns_odcompleteness_theta 74.33
_olex2_refinement_description
;
1. Fixed Uiso
 At 1.2 times of:
  All C(H) groups, All C(H,H,H) groups, All N(H,H) groups
2.a Rotating group:
 N1(H1A,H1B), N2(H2A,H2B)
2.b Aromatic/amide H refined with riding coordinates:
 C11(H11), C12(H12), C14(H14), C15(H15), C21(H21), C22(H22), C24(H24),
 C25(H25), C31(H31), C32(H32), C34(H34), C35(H35)
;
_ins_header
;
TITL PB-4-146_NH2_c2_scale in P-1 
REM P-1 (#2 in standard setting)
CELL 1.54184   9.899314  10.042122  10.796461  77.2372  78.1940  66.8097
ZERR    2.00   0.000698   0.000704   0.000770   0.0060   0.0060   0.0067
LATT  1
SFAC C H N O P Se
UNIT 36.00 36.00 6.00 6.00 2.00 2.00
TREF
HKLF 4
END
;
_olex2_submission_special_instructions 'No special instructions were received'
_oxdiff_exptl_absorpt_empirical_details
;
Empirical correction (ABSPACK) includes:
- Absorption correction using spherical harmonics
- Frame scaling
- Detector area scaling
;
_oxdiff_exptl_absorpt_empirical_full_max 1.351
_oxdiff_exptl_absorpt_empirical_full_min 0.754

loop_
_space_group_symop_operation_xyz
'x, y, z'
'-x, -y, -z'

loop_
_atom_site_label
_atom_site_type_symbol
_atom_site_fract_x
_atom_site_fract_y
_atom_site_fract_z
_atom_site_U_iso_or_equiv
_atom_site_adp_type
_atom_site_occupancy
_atom_site_site_symmetry_order
_atom_site_calc_flag
_atom_site_refinement_flags_posn
Se1 Se 0.58201(3) 0.71682(3) 0.93372(2) 0.04113(12) Uani 1 1 d .
P1 P 0.61675(6) 0.79695(6) 0.74128(5) 0.03375(15) Uani 1 1 d .
O1 O 0.54348(18) 0.96949(18) 0.70317(16) 0.0375(3) Uani 1 1 d .
O2 O 0.78253(19) 0.7690(2) 0.67800(16) 0.0423(4) Uani 1 1 d .
O3 O 0.5553(2) 0.74540(19) 0.64434(17) 0.0409(4) Uani 1 1 d .
N1 N -0.0680(3) 1.2777(3) 0.7806(2) 0.0494(5) Uani 1 1 d .
H1A H -0.1110 1.2549 0.7313 0.059 Uiso 1 1 d GR
H1B H -0.1029 1.2573 0.8592 0.059 Uiso 1 1 d GR
N2 N 1.2387(3) 0.6778(4) 0.9521(3) 0.0566(6) Uani 1 1 d .
H2A H 1.3076 0.5925 0.9483 0.068 Uiso 1 1 d GR
H2B H 1.2771 0.7443 0.9248 0.068 Uiso 1 1 d GR
N3 N 0.7328(3) 0.1772(3) 0.5390(3) 0.0523(6) Uani 1 1 d .
C10 C 0.3875(3) 1.0433(2) 0.7256(2) 0.0345(4) Uani 1 1 d .
C11 C 0.3044(3) 1.0693(2) 0.6287(2) 0.0366(5) Uani 1 1 d .
H11 H 0.3497 1.0355 0.5514 0.044 Uiso 1 1 calc R
C12 C 0.1528(3) 1.1464(3) 0.6474(2) 0.0380(5) Uani 1 1 d .
H12 H 0.0966 1.1643 0.5821 0.046 Uiso 1 1 calc R
C13 C 0.0832(3) 1.1976(2) 0.7632(2) 0.0371(5) Uani 1 1 d .
C14 C 0.1708(3) 1.1712(3) 0.8586(2) 0.0415(5) Uani 1 1 d .
H14 H 0.1267 1.2060 0.9357 0.050 Uiso 1 1 calc R
C15 C 0.3227(3) 1.0940(3) 0.8406(2) 0.0407(5) Uani 1 1 d .
H15 H 0.3800 1.0766 0.9050 0.049 Uiso 1 1 calc R
C20 C 0.8980(2) 0.7464(3) 0.7466(2) 0.0356(5) Uani 1 1 d .
C21 C 0.9378(3) 0.8624(3) 0.7493(3) 0.0463(6) Uani 1 1 d .
H21 H 0.8871 0.9559 0.7084 0.056 Uiso 1 1 calc R
C22 C 1.0545(3) 0.8376(3) 0.8140(3) 0.0494(6) Uani 1 1 d .
H22 H 1.0821 0.9154 0.8163 0.059 Uiso 1 1 calc R
C23 C 1.1313(3) 0.6988(3) 0.8754(3) 0.0424(5) Uani 1 1 d .
C24 C 1.0917(3) 0.5835(3) 0.8672(2) 0.0400(5) Uani 1 1 d .
H24 H 1.1440 0.4893 0.9058 0.048 Uiso 1 1 calc R
C25 C 0.9759(3) 0.6060(3) 0.8027(2) 0.0377(5) Uani 1 1 d .
H25 H 0.9506 0.5277 0.7972 0.045 Uiso 1 1 calc R
C30 C 0.6066(3) 0.5978(2) 0.6237(2) 0.0357(5) Uani 1 1 d .
C31 C 0.7205(3) 0.5513(3) 0.5277(2) 0.0431(5) Uani 1 1 d .
H31 H 0.7699 0.6127 0.4824 0.052 Uiso 1 1 calc R
C32 C 0.7610(3) 0.4114(3) 0.4992(2) 0.0439(6) Uani 1 1 d .
H32 H 0.8379 0.3795 0.4341 0.053 Uiso 1 1 calc R
C33 C 0.6888(3) 0.3184(3) 0.5661(2) 0.0399(5) Uani 1 1 d .
C34 C 0.5759(3) 0.3678(3) 0.6642(3) 0.0486(6) Uani 1 1 d .
H34 H 0.5277 0.3060 0.7114 0.058 Uiso 1 1 calc R
C35 C 0.5338(3) 0.5078(3) 0.6928(3) 0.0473(6) Uani 1 1 d .
H35 H 0.4572 0.5404 0.7581 0.057 Uiso 1 1 calc R
H3A H 0.785(4) 0.176(4) 0.461(4) 0.057 Uiso 1 1 d R
H3B H 0.668(4) 0.140(4) 0.567(4) 0.057 Uiso 1 1 d R

loop_
_atom_site_aniso_label
_atom_site_aniso_U_11
_atom_site_aniso_U_22
_atom_site_aniso_U_33
_atom_site_aniso_U_23
_atom_site_aniso_U_13
_atom_site_aniso_U_12
Se1 0.03587(17) 0.05390(19) 0.03381(16) -0.00598(11) -0.00621(10) -0.01624(12)
P1 0.0316(3) 0.0381(3) 0.0315(3) -0.0109(2) -0.0053(2) -0.0092(2)
O1 0.0352(8) 0.0364(8) 0.0400(8) -0.0110(6) -0.0019(6) -0.0110(6)
O2 0.0335(8) 0.0560(10) 0.0324(8) -0.0114(7) -0.0024(6) -0.0097(7)
O3 0.0416(9) 0.0372(8) 0.0427(9) -0.0144(7) -0.0164(7) -0.0034(7)
N1 0.0391(11) 0.0564(13) 0.0474(12) -0.0123(10) -0.0093(9) -0.0077(10)
N2 0.0379(11) 0.0792(17) 0.0569(14) -0.0198(13) -0.0027(10) -0.0225(11)
N3 0.0616(15) 0.0387(11) 0.0586(15) -0.0118(10) -0.0119(12) -0.0162(10)
C10 0.0344(11) 0.0316(10) 0.0381(11) -0.0115(8) -0.0027(9) -0.0104(8)
C11 0.0458(13) 0.0333(11) 0.0308(10) -0.0069(8) -0.0041(9) -0.0138(9)
C12 0.0440(12) 0.0369(11) 0.0346(11) -0.0048(9) -0.0101(9) -0.0143(9)
C13 0.0387(12) 0.0313(10) 0.0403(12) -0.0063(9) -0.0073(9) -0.0103(9)
C14 0.0408(12) 0.0436(12) 0.0375(12) -0.0167(10) -0.0030(10) -0.0084(10)
C15 0.0428(13) 0.0404(12) 0.0388(12) -0.0162(10) -0.0089(10) -0.0080(10)
C20 0.0308(10) 0.0393(11) 0.0334(11) -0.0079(9) -0.0002(8) -0.0101(8)
C21 0.0516(14) 0.0353(12) 0.0466(14) -0.0003(10) -0.0046(11) -0.0143(10)
C22 0.0542(15) 0.0487(14) 0.0540(15) -0.0088(12) -0.0010(12) -0.0306(12)
C23 0.0302(11) 0.0563(14) 0.0404(12) -0.0106(11) 0.0027(9) -0.0174(10)
C24 0.0294(11) 0.0411(12) 0.0415(12) -0.0035(9) -0.0021(9) -0.0072(9)
C25 0.0340(11) 0.0342(11) 0.0430(12) -0.0094(9) 0.0026(9) -0.0125(9)
C30 0.0350(11) 0.0352(11) 0.0370(11) -0.0102(9) -0.0136(9) -0.0062(9)
C31 0.0535(14) 0.0374(12) 0.0366(12) -0.0054(9) -0.0043(10) -0.0157(10)
C32 0.0510(14) 0.0391(12) 0.0350(12) -0.0099(9) -0.0015(10) -0.0092(10)
C33 0.0444(13) 0.0358(11) 0.0396(12) -0.0066(9) -0.0165(10) -0.0090(9)
C34 0.0445(14) 0.0469(14) 0.0590(16) -0.0119(12) -0.0025(12) -0.0216(11)
C35 0.0363(12) 0.0561(15) 0.0512(15) -0.0211(12) 0.0025(11) -0.0160(11)

loop_
_atom_type_symbol
_atom_type_description
_atom_type_scat_dispersion_real
_atom_type_scat_dispersion_imag
_atom_type_scat_source
C C 0.0181 0.0091 'International Tables Vol C Tables 4.2.6.8 and 6.1.1.4'
H H 0.0000 0.0000 'International Tables Vol C Tables 4.2.6.8 and 6.1.1.4'
N N 0.0311 0.0180 'International Tables Vol C Tables 4.2.6.8 and 6.1.1.4'
O O 0.0492 0.0322 'International Tables Vol C Tables 4.2.6.8 and 6.1.1.4'
P P 0.2955 0.4335 'International Tables Vol C Tables 4.2.6.8 and 6.1.1.4'
Se Se -0.7943 1.1372 'International Tables Vol C Tables 4.2.6.8 and 6.1.1.4'

loop_
_exptl_crystal_face_index_h
_exptl_crystal_face_index_k
_exptl_crystal_face_index_l
_exptl_crystal_face_perp_dist
-2 -6 0 0.0211
2 6 0 0.0290
-5 1 3 0.0371
5 -1 -3 0.0371
-2 3 5 0.0470
0 -3 -7 0.0312
4 -1 5 0.0384
6 3 -2 0.0384
1 6 1 0.0235
-3 0 -6 0.0310

loop_
_geom_angle_atom_site_label_1
_geom_angle_atom_site_label_2
_geom_angle_atom_site_label_3
_geom_angle
O1 P1 Se1 115.59(7)
O2 P1 Se1 117.36(7)
O2 P1 O1 100.75(10)
O3 P1 Se1 117.90(8)
O3 P1 O1 100.13(9)
O3 P1 O2 102.25(10)
C10 O1 P1 120.97(15)
C20 O2 P1 123.87(15)
C30 O3 P1 123.45(14)
H1A N1 H1B 109.4
C13 N1 H1A 109.3
C13 N1 H1B 109.2
H2A N2 H2B 109.1
C23 N2 H2A 109.8
C23 N2 H2B 109.5
C33 N3 H3A 107(2)
C33 N3 H3B 113(2)
H3A N3 H3B 126(4)
C11 C10 O1 118.8(2)
C11 C10 C15 121.2(2)
C15 C10 O1 119.9(2)
C10 C11 H11 120.3
C10 C11 C12 119.4(2)
C12 C11 H11 120.3
C11 C12 H12 119.6
C11 C12 C13 120.9(2)
C13 C12 H12 119.6
N1 C13 C12 120.8(2)
N1 C13 C14 121.0(2)
C14 C13 C12 118.2(2)
C13 C14 H14 119.4
C15 C14 C13 121.2(2)
C15 C14 H14 119.4
C10 C15 C14 119.0(2)
C10 C15 H15 120.5
C14 C15 H15 120.5
C21 C20 O2 119.5(2)
C21 C20 C25 121.2(2)
C25 C20 O2 119.1(2)
C20 C21 H21 120.6
C20 C21 C22 118.8(2)
C22 C21 H21 120.6
C21 C22 H22 119.4
C21 C22 C23 121.2(3)
C23 C22 H22 119.4
C22 C23 N2 120.7(3)
C24 C23 N2 120.7(3)
C24 C23 C22 118.5(3)
C23 C24 H24 119.4
C25 C24 C23 121.1(2)
C25 C24 H24 119.4
C20 C25 H25 120.5
C24 C25 C20 119.0(2)
C24 C25 H25 120.5
C31 C30 O3 119.1(2)
C31 C30 C35 121.2(2)
C35 C30 O3 119.5(2)
C30 C31 H31 120.4
C30 C31 C32 119.1(2)
C32 C31 H31 120.4
C31 C32 H32 119.4
C33 C32 C31 121.1(2)
C33 C32 H32 119.4
C32 C33 N3 120.6(3)
C32 C33 C34 118.3(2)
C34 C33 N3 121.0(3)
C33 C34 H34 119.5
C35 C34 C33 121.0(3)
C35 C34 H34 119.5
C30 C35 C34 119.2(2)
C30 C35 H35 120.4
C34 C35 H35 120.4

loop_
_geom_bond_atom_site_label_1
_geom_bond_atom_site_label_2
_geom_bond_distance
Se1 P1 2.0662(6)
P1 O1 1.5858(17)
P1 O2 1.5818(18)
P1 O3 1.5749(17)
O1 C10 1.420(3)
O2 C20 1.405(3)
O3 C30 1.418(3)
N1 H1A 0.8606
N1 H1B 0.8604
N1 C13 1.388(3)
N2 H2A 0.8628
N2 H2B 0.8625
N2 C23 1.402(4)
N3 C33 1.390(3)
N3 H3A 0.90(4)
N3 H3B 0.84(4)
C10 C11 1.379(3)
C10 C15 1.381(3)
C11 H11 0.9300
C11 C12 1.387(4)
C12 H12 0.9300
C12 C13 1.398(3)
C13 C14 1.395(4)
C14 H14 0.9300
C14 C15 1.389(4)
C15 H15 0.9300
C20 C21 1.377(4)
C20 C25 1.381(3)
C21 H21 0.9300
C21 C22 1.382(4)
C22 H22 0.9300
C22 C23 1.387(4)
C23 C24 1.386(4)
C24 H24 0.9300
C24 C25 1.379(4)
C25 H25 0.9300
C30 C31 1.373(4)
C30 C35 1.374(4)
C31 H31 0.9300
C31 C32 1.388(4)
C32 H32 0.9300
C32 C33 1.386(4)
C33 C34 1.388(4)
C34 H34 0.9300
C34 C35 1.387(4)
C35 H35 0.9300

loop_
_exptl_oxdiff_crystal_face_indexfrac_h
_exptl_oxdiff_crystal_face_indexfrac_k
_exptl_oxdiff_crystal_face_indexfrac_l
_exptl_oxdiff_crystal_face_x
_exptl_oxdiff_crystal_face_y
_exptl_oxdiff_crystal_face_z
-1.9979 -5.9932 0.0054 -0.4663 -0.7032 -0.4217
1.9979 5.9932 -0.0054 0.4663 0.7032 0.4217
-4.9915 1.0058 3.0005 -0.1774 -0.3539 0.9881
4.9915 -1.0058 -3.0005 0.1774 0.3539 -0.9881
-1.9939 3.0039 4.9944 0.3267 -0.3083 0.8891
-0.0049 -3.0044 -6.9904 -0.6459 0.5041 -0.6977
3.9981 -0.9970 4.9915 0.6616 -0.6210 -0.4523
5.9912 2.9909 -2.0049 0.5304 0.6965 -0.6098
0.9998 5.9950 0.9944 0.4498 0.5628 0.6152
-3.0001 -0.0038 -5.9907 -0.6935 0.6514 0.1404
